data_2204113
loop_
_publ_author_name
'Raouafi, NourEddine'
'Freytag, Matthias'
'Jones, Peter G.'
'BenKhoud, Mohamed Lamine'

_publ_section_title
;
 2-Amino-1-[bis(<i>N</i>,<i>N</i>-dimethylamino)phosphoramido]benzimidazole
;
_journal_issue 9
_journal_name_full 'Acta Crystallographica Section E'
_journal_page_first o1583
_journal_page_last o1585
_journal_paper_doi 10.1107/S1600536804020161
_journal_volume 60
_journal_year 2004
_chemical_formula_moiety 'C11 H18 N5 O P'
_chemical_formula_sum 'C11 H18 N5 O P'
_chemical_formula_weight 267.27
_chemical_melting_point 472.65
_chemical_name_common 1-phosphoramido-2-aminobenzimidazole
_chemical_name_systematic
;
1-(N,N,N',N'-Tertramethylphosphoramido)-2-aminobenz[d]imidazole
;
_space_group_IT_number 14
_symmetry_cell_setting monoclinic
_symmetry_space_group_name_Hall '-P 2yn'
_symmetry_space_group_name_H-M 'P 1 21/n 1'
_atom_sites_solution_hydrogens geom
_atom_sites_solution_primary direct
_atom_sites_solution_secondary difmap
_cell_angle_alpha 90.00
_cell_angle_beta 103.613(3)
_cell_angle_gamma 90.00
_cell_formula_units_Z 4
_cell_length_a 9.8997(6)
_cell_length_b 10.5514(6)
_cell_length_c 13.7390(10)
_cell_measurement_reflns_used 5780
_cell_measurement_temperature 133(2)
_cell_measurement_theta_max 30
_cell_measurement_theta_min 2
_cell_volume 1394.80(16)
_computing_cell_refinement 'SAINT (Bruker, 1998)'
_computing_data_collection 'SMART (Bruker, 1998)'
_computing_data_reduction SAINT
_computing_molecular_graphics 'XP (Siemens, 1994)'
_computing_publication_material SHELXL97
_computing_structure_refinement 'SHELXL97 (Sheldrick, 1997)'
_computing_structure_solution 'SHELXS97 (Sheldrick, 1997)'
_diffrn_ambient_temperature 133(2)
_diffrn_detector_area_resol_mean 8.192
_diffrn_measured_fraction_theta_full 1.000
_diffrn_measured_fraction_theta_max 1.000
_diffrn_measurement_device_type 'Bruker SMART 1000 CCD'
_diffrn_measurement_method '\w & \f scans'
_diffrn_radiation_monochromator graphite
_diffrn_radiation_source 'fine-focus sealed tube'
_diffrn_radiation_type MoK\a
_diffrn_radiation_wavelength 0.71073
_diffrn_reflns_av_R_equivalents 0.0362
_diffrn_reflns_av_sigmaI/netI 0.0231
_diffrn_reflns_limit_h_max 13
_diffrn_reflns_limit_h_min -13
_diffrn_reflns_limit_k_max 14
_diffrn_reflns_limit_k_min -14
_diffrn_reflns_limit_l_max 19
_diffrn_reflns_limit_l_min -19
_diffrn_reflns_number 28550
_diffrn_reflns_theta_full 30.00
_diffrn_reflns_theta_max 30.03
_diffrn_reflns_theta_min 2.30
_diffrn_standards_decay_% '< 1'
_diffrn_standards_number 0
_exptl_absorpt_coefficient_mu 0.195
_exptl_absorpt_correction_type none
_exptl_crystal_colour colourless
_exptl_crystal_density_diffrn 1.273
_exptl_crystal_density_method 'not measured'
_exptl_crystal_description prism
_exptl_crystal_F_000 568
_exptl_crystal_size_max 0.29
_exptl_crystal_size_mid 0.28
_exptl_crystal_size_min 0.27
_refine_diff_density_max 0.427
_refine_diff_density_min -0.241
_refine_ls_extinction_method none
_refine_ls_goodness_of_fit_ref 1.054
_refine_ls_hydrogen_treatment mixed
_refine_ls_matrix_type full
_refine_ls_number_parameters 175
_refine_ls_number_reflns 4081
_refine_ls_number_restraints 0
_refine_ls_restrained_S_all 1.054
_refine_ls_R_factor_all 0.0452
_refine_ls_R_factor_gt 0.0353
_refine_ls_shift/su_max 0.000
_refine_ls_shift/su_mean 0.000
_refine_ls_structure_factor_coef Fsqd
_refine_ls_weighting_details 'calc w = 1/[\s^2^(Fo^2^)+(0.057P)^2^+0.3169P] where P = (Fo^2^+2Fc^2^)/3'
_refine_ls_weighting_scheme calc
_refine_ls_wR_factor_gt 0.0969
_refine_ls_wR_factor_ref 0.1023
_reflns_number_gt 3346
_reflns_number_total 4081
_reflns_threshold_expression >2\s(I)
_cod_data_source_file ac6108.cif
_cod_data_source_block I
_cod_depositor_comments
;
The following automatic conversions were performed:

'_chemical_melting_point' value '199.50\%C' was changed to '472.65' -
it was converted from degrees Celsius(C) to Kelvins(K).

Automatic conversion script
Id: cif_fix_values 1646 2011-03-28 12:23:43Z adriana 

The following automatic conversions were performed:

'_chemical_melting_point' value '199.50\%C' was changed to '472.65' -
it was converted from degrees Celsius(C) to Kelvins(K).

Automatic conversion script
Id: cif_fix_values 1715 2011-07-08 13:25:40Z adriana 
;
_cod_original_cell_volume 1394.80(15)
_cod_original_sg_symbol_H-M P21/n
_cod_database_code 2204113

loop_
_symmetry_equiv_pos_as_xyz
'x, y, z'
'-x+1/2, y+1/2, -z+1/2'
'-x, -y, -z'
'x-1/2, -y-1/2, z-1/2'

loop_
_atom_site_label
_atom_site_fract_x
_atom_site_fract_y
_atom_site_fract_z
_atom_site_U_iso_or_equiv
_atom_site_adp_type
_atom_site_calc_flag
_atom_site_refinement_flags
_atom_site_occupancy
_atom_site_type_symbol
P 0.49345(3) 0.20054(3) 0.23693(2) 0.01748(9) Uani d . 1 P
O 0.58500(9) 0.30285(8) 0.21649(6) 0.02233(18) Uani d . 1 O
N1 0.41121(10) 0.25522(9) 0.32523(7) 0.01761(19) Uani d . 1 N
N2 0.39248(10) 0.36376(9) 0.46544(7) 0.0197(2) Uani d . 1 N
N3 0.55826(11) 0.43631(11) 0.38118(8) 0.0249(2) Uani d . 1 N
H1 0.5768(17) 0.5053(17) 0.4239(13) 0.038(4) Uiso d . 1 H
H2 0.5934(17) 0.4266(15) 0.3292(12) 0.029(4) Uiso d . 1 H
N4 0.58220(12) 0.07213(11) 0.27469(9) 0.0298(2) Uani d . 1 N
N5 0.36254(10) 0.15227(10) 0.14850(7) 0.0230(2) Uani d . 1 N
C1 0.45762(11) 0.35652(10) 0.39212(8) 0.0179(2) Uani d . 1 C
C3 0.29600(12) 0.26529(11) 0.44844(8) 0.0187(2) Uani d . 1 C
C4 0.19830(13) 0.23360(12) 0.50263(9) 0.0226(2) Uani d . 1 C
H4 0.1937 0.2787 0.5616 0.027 Uiso calc R 1 H
C5 0.10789(13) 0.13415(12) 0.46790(10) 0.0252(3) Uani d . 1 C
H5 0.0404 0.1110 0.5037 0.030 Uiso calc R 1 H
C6 0.11435(13) 0.06736(12) 0.38114(10) 0.0259(3) Uani d . 1 C
H6 0.0505 0.0004 0.3587 0.031 Uiso calc R 1 H
C2 0.30385(11) 0.19639(10) 0.36226(8) 0.0180(2) Uani d . 1 C
C7 0.21312(13) 0.09732(11) 0.32669(9) 0.0236(2) Uani d . 1 C
H7 0.2179 0.0519 0.2679 0.028 Uiso calc R 1 H
C8 0.5190(2) -0.04732(16) 0.29554(18) 0.0572(5) Uani d . 1 C
H8A 0.5747 -0.1185 0.2809 0.069 Uiso calc R 1 H
H8B 0.4245 -0.0534 0.2534 0.069 Uiso calc R 1 H
H8C 0.5158 -0.0499 0.3662 0.069 Uiso calc R 1 H
C9 0.73034(16) 0.08340(17) 0.32468(13) 0.0447(4) Uani d . 1 C
H9A 0.7406 0.0890 0.3973 0.054 Uiso calc R 1 H
H9B 0.7687 0.1599 0.3009 0.054 Uiso calc R 1 H
H9C 0.7804 0.0088 0.3092 0.054 Uiso calc R 1 H
C10 0.39383(16) 0.07664(15) 0.06603(11) 0.0363(3) Uani d . 1 C
H10A 0.3147 0.0215 0.0377 0.044 Uiso calc R 1 H
H10B 0.4766 0.0247 0.0918 0.044 Uiso calc R 1 H
H10C 0.4110 0.1336 0.0139 0.044 Uiso calc R 1 H
C11 0.24039(14) 0.23365(14) 0.11363(10) 0.0294(3) Uani d . 1 C
H11A 0.2561 0.2897 0.0605 0.035 Uiso calc R 1 H
H11B 0.2251 0.2847 0.1696 0.035 Uiso calc R 1 H
H11C 0.1585 0.1808 0.0875 0.035 Uiso calc R 1 H

loop_
_atom_site_aniso_label
_atom_site_aniso_U_11
_atom_site_aniso_U_22
_atom_site_aniso_U_33
_atom_site_aniso_U_12
_atom_site_aniso_U_13
_atom_site_aniso_U_23
P 0.01790(14) 0.01772(15) 0.01805(14) 0.00011(10) 0.00672(10) -0.00189(10)
O 0.0237(4) 0.0242(4) 0.0220(4) -0.0046(3) 0.0112(3) -0.0034(3)
N1 0.0181(4) 0.0190(4) 0.0166(4) -0.0038(4) 0.0060(3) -0.0041(3)
N2 0.0204(4) 0.0211(5) 0.0186(4) -0.0045(4) 0.0070(4) -0.0040(4)
N3 0.0273(5) 0.0277(5) 0.0230(5) -0.0113(4) 0.0124(4) -0.0092(4)
N4 0.0270(5) 0.0253(5) 0.0393(6) 0.0080(4) 0.0119(5) 0.0055(5)
N5 0.0224(5) 0.0265(5) 0.0208(5) -0.0017(4) 0.0070(4) -0.0095(4)
C1 0.0182(5) 0.0189(5) 0.0161(5) -0.0013(4) 0.0029(4) -0.0024(4)
C3 0.0193(5) 0.0193(5) 0.0178(5) -0.0009(4) 0.0050(4) -0.0016(4)
C4 0.0252(6) 0.0237(5) 0.0213(5) -0.0017(4) 0.0104(4) -0.0019(4)
C5 0.0261(6) 0.0241(6) 0.0292(6) -0.0042(5) 0.0143(5) 0.0008(5)
C6 0.0257(6) 0.0233(6) 0.0307(6) -0.0080(5) 0.0104(5) -0.0041(5)
C2 0.0184(5) 0.0188(5) 0.0180(5) -0.0018(4) 0.0065(4) -0.0011(4)
C7 0.0262(6) 0.0225(5) 0.0238(5) -0.0055(5) 0.0095(5) -0.0058(5)
C8 0.0521(10) 0.0317(8) 0.0978(15) 0.0139(7) 0.0374(10) 0.0261(9)
C9 0.0352(8) 0.0486(9) 0.0445(9) 0.0195(7) -0.0023(7) -0.0057(7)
C10 0.0342(7) 0.0438(8) 0.0343(7) -0.0090(6) 0.0150(6) -0.0238(6)
C11 0.0283(6) 0.0350(7) 0.0223(6) 0.0020(5) 0.0005(5) -0.0021(5)

loop_
_atom_type_symbol
_atom_type_description
_atom_type_scat_dispersion_real
_atom_type_scat_dispersion_imag
_atom_type_scat_source
C C 0.0033 0.0016 'International Tables Vol C Tables 4.2.6.8 and 6.1.1.4'
H H 0.0000 0.0000 'International Tables Vol C Tables 4.2.6.8 and 6.1.1.4'
N N 0.0061 0.0033 'International Tables Vol C Tables 4.2.6.8 and 6.1.1.4'
O O 0.0106 0.0060 'International Tables Vol C Tables 4.2.6.8 and 6.1.1.4'
P P 0.1023 0.0942 'International Tables Vol C Tables 4.2.6.8 and 6.1.1.4'

loop_
_geom_angle_atom_site_label_1
_geom_angle_atom_site_label_2
_geom_angle_atom_site_label_3
_geom_angle
_geom_angle_publ_flag
O P N4 111.01(6) n
O P N5 120.02(5) n
N4 P N5 104.53(6) n
O P N1 107.67(5) n
N4 P N1 111.39(5) y
N5 P N1 101.86(5) y
C1 N1 C2 104.65(9) y
C1 N1 P 125.39(8) n
C2 N1 P 128.72(8) n
C1 N2 C3 105.53(9) n
C8 N4 C9 113.76(13) n
C8 N4 P 123.64(10) n
C9 N4 P 118.98(10) n
C11 N5 C10 111.78(11) n
C11 N5 P 120.53(8) n
C10 N5 P 117.75(9) n
N2 C1 N3 123.99(10) y
N2 C1 N1 113.42(10) y
N3 C1 N1 122.59(10) y
C4 C3 N2 128.63(11) n
C4 C3 C2 120.56(11) n
N2 C3 C2 110.78(9) n
C5 C4 C3 118.05(11) n
C4 C5 C6 121.22(11) n
C5 C6 C7 121.28(11) n
C7 C2 C3 121.69(10) n
C7 C2 N1 132.61(10) n
C3 C2 N1 105.61(9) n
C2 C7 C6 117.18(11) n
C1 N3 H1 117.7(10) n
C1 N3 H2 118.0(11) n
H1 N3 H2 123.7(15) n
C5 C4 H4 121.0 n
C3 C4 H4 121.0 n
C4 C5 H5 119.4 n
C6 C5 H5 119.4 n
C5 C6 H6 119.4 n
C7 C6 H6 119.4 n
C2 C7 H7 121.4 n
C6 C7 H7 121.4 n
N4 C8 H8A 109.5 n
N4 C8 H8B 109.5 n
H8A C8 H8B 109.5 n
N4 C8 H8C 109.5 n
H8A C8 H8C 109.5 n
H8B C8 H8C 109.5 n
N4 C9 H9A 109.5 n
N4 C9 H9B 109.5 n
H9A C9 H9B 109.5 n
N4 C9 H9C 109.5 n
H9A C9 H9C 109.5 n
H9B C9 H9C 109.5 n
N5 C10 H10A 109.5 n
N5 C10 H10B 109.5 n
H10A C10 H10B 109.5 n
N5 C10 H10C 109.5 n
H10A C10 H10C 109.5 n
H10B C10 H10C 109.5 n
N5 C11 H11A 109.5 n
N5 C11 H11B 109.5 n
H11A C11 H11B 109.5 n
N5 C11 H11C 109.5 n
H11A C11 H11C 109.5 n
H11B C11 H11C 109.5 n

loop_
_geom_bond_atom_site_label_1
_geom_bond_atom_site_label_2
_geom_bond_distance
_geom_bond_publ_flag
P O 1.4784(8) n
P N4 1.6317(11) y
P N5 1.6352(10) y
P N1 1.7124(9) y
N1 C1 1.4140(14) y
N1 C2 1.4242(14) y
N2 C1 1.3199(14) n
N2 C3 1.3934(14) n
N3 C1 1.3396(14) y
N4 C8 1.4648(19) n
N4 C9 1.4705(19) n
N5 C11 1.4685(17) n
N5 C10 1.4770(15) n
C3 C4 1.3929(15) n
C3 C2 1.4071(15) n
C4 C5 1.3888(17) n
C5 C6 1.3991(17) n
C6 C7 1.4000(16) n
C2 C7 1.3899(16) n
C7 H7 0.9500 n
C8 H8A 0.9800 n
C8 H8B 0.9800 n
C8 H8C 0.9800 n
C9 H9A 0.9800 n
C9 H9B 0.9800 n
C9 H9C 0.9800 n
C10 H10A 0.9800 n
C10 H10B 0.9800 n
C10 H10C 0.9800 n
C11 H11A 0.9800 n
C11 H11B 0.9800 n
C11 H11C 0.9800 n

loop_
_geom_hbond_atom_site_label_D
_geom_hbond_atom_site_label_H
_geom_hbond_atom_site_label_A
_geom_hbond_site_symmetry_A
_geom_hbond_distance_DH
_geom_hbond_distance_HA
_geom_hbond_distance_DA
_geom_hbond_angle_DHA
C6 H6 O 2_545 0.95 2.56 3.4982(15) 169.0
C9 H9C O 2_645 0.98 2.62 3.5932(18) 175.1
N3 H1 N2 3_666 0.925(18) 2.024(18) 2.9402(14) 170.1(15)

loop_
_geom_torsion_atom_site_label_1
_geom_torsion_atom_site_label_2
_geom_torsion_atom_site_label_3
_geom_torsion_atom_site_label_4
_geom_torsion
_geom_torsion_publ_flag
O P N1 C1 -21.19(11) ?
N4 P N1 C1 100.74(10) ?
N5 P N1 C1 -148.30(10) ?
O P N1 C2 173.54(9) ?
N4 P N1 C2 -64.53(11) ?
N5 P N1 C2 46.42(11) ?
O P N4 C8 -176.59(14) ?
N5 P N4 C8 -45.81(15) ?
N1 P N4 C8 63.44(15) ?
O P N4 C9 26.22(13) ?
N5 P N4 C9 157.00(11) ?
N1 P N4 C9 -93.76(11) ?
O P N5 C11 -70.53(11) ?
N4 P N5 C11 164.19(10) ?
N1 P N5 C11 48.13(10) ?
O P N5 C10 72.32(12) ?
N4 P N5 C10 -52.96(11) ?
N1 P N5 C10 -169.03(10) ?
C3 N2 C1 N3 179.33(11) ?
C3 N2 C1 N1 -0.81(13) ?
C2 N1 C1 N2 1.08(13) y
P N1 C1 N2 -167.09(8) ?
C2 N1 C1 N3 -179.07(11) y
P N1 C1 N3 12.76(16) ?
C1 N2 C3 C4 -177.99(12) ?
C1 N2 C3 C2 0.22(13) ?
N2 C3 C4 C5 176.82(12) ?
C2 C3 C4 C5 -1.23(18) ?
C3 C4 C5 C6 0.05(19) ?
C4 C5 C6 C7 0.7(2) ?
C4 C3 C2 C7 1.72(18) ?
N2 C3 C2 C7 -176.65(11) ?
C4 C3 C2 N1 178.80(11) ?
N2 C3 C2 N1 0.43(13) ?
C1 N1 C2 C7 175.77(13) ?
P N1 C2 C7 -16.60(19) y
C1 N1 C2 C3 -0.85(12) ?
P N1 C2 C3 166.78(8) y
C3 C2 C7 C6 -0.93(18) ?
N1 C2 C7 C6 -177.11(12) ?
C5 C6 C7 C2 -0.26(19) ?

loop_
_cod_related_entry_id
_cod_related_entry_database
_cod_related_entry_code
1 ChemSpider 21130557
